data_7702033
loop_
_publ_author_name
'Heindl, Claudia'
'Peresypkina, Eugenia V.'
'Virovets, Alexander V.'
'Komarov, Vladislav Yu'
'Scheer, Manfred'

_publ_section_title
;
 1,2,4-Triphospholyl anions - versatile building blocks for the formation
 of 1D, 2D and 3D assemblies.
;
_journal_issue 22
_journal_name_full 'Dalton transactions (Cambridge, England : 2003)'
_journal_page_first 10245
_journal_page_last 10252
_journal_paper_doi 10.1039/c5dt01230a
_journal_volume 44
_journal_year 2015
_chemical_formula_structural 'K(dme)[Cu4 Cl4 (Me C N)4 (P3 C2 Mes2) (Cu Cl) (Me C N)0.5]*0.75dme*1.5MeCN'
_chemical_formula_sum 'C39 H57.5 Cl5 Cu5 K N6 O3.5 P3'
_chemical_formula_weight 1293.37
_space_group_crystal_system monoclinic
_space_group_IT_number 14
_space_group_name_Hall '-P 2yn'
_space_group_name_H-M_alt 'P 1 21/n 1'
_atom_sites_solution_hydrogens geom
_audit_creation_method SHELXL-2013
_audit_update_record
;
2015-03-24 deposited with the CCDC.
2015-04-24 downloaded from the CCDC.
;
_cell_angle_alpha 90
_cell_angle_beta 97.061(2)
_cell_angle_gamma 90
_cell_formula_units_Z 4
_cell_length_a 13.5753(3)
_cell_length_b 26.0211(6)
_cell_length_c 15.6295(4)
_cell_measurement_reflns_used 5046
_cell_measurement_temperature 150(2)
_cell_measurement_theta_max 72.6950
_cell_measurement_theta_min 3.6710
_cell_volume 5479.2(2)
_computing_cell_refinement
;
CrysAlisPro, Agilent Technologies,
Version 1.171.37.34 (release 22-05-2014 CrysAlis171 .NET)
(compiled May 22 2014,16:03:01)
;
_computing_data_collection
;
CrysAlisPro, Agilent Technologies,
Version 1.171.37.34 (release 22-05-2014 CrysAlis171 .NET)
(compiled May 22 2014,16:03:01)
;
_computing_data_reduction
;
CrysAlisPro, Agilent Technologies,
Version 1.171.37.34 (release 22-05-2014 CrysAlis171 .NET)
(compiled May 22 2014,16:03:01)
;
_computing_structure_refinement 'SHELXL-2013 (Sheldrick, 2013)'
_computing_structure_solution 'SHELXL-97 (Sheldrick, 1997)'
_diffrn_ambient_environment N~2~
_diffrn_ambient_temperature 150(2)
_diffrn_detector 'CCD plate'
_diffrn_detector_area_resol_mean 10.3546
_diffrn_detector_type Atlas
_diffrn_measured_fraction_theta_full 0.989
_diffrn_measured_fraction_theta_max 0.957
_diffrn_measurement_device 'four-circle diffractometer'
_diffrn_measurement_device_type 'SuperNova, Single source at offset, Atlas'
_diffrn_measurement_method '\w scans'
_diffrn_radiation_monochromator mirror
_diffrn_radiation_probe x-ray
_diffrn_radiation_type CuK\a
_diffrn_radiation_wavelength 1.54178
_diffrn_reflns_av_R_equivalents 0.0409
_diffrn_reflns_av_unetI/netI 0.0776
_diffrn_reflns_Laue_measured_fraction_full 0.989
_diffrn_reflns_Laue_measured_fraction_max 0.957
_diffrn_reflns_limit_h_max 16
_diffrn_reflns_limit_h_min -13
_diffrn_reflns_limit_k_max 32
_diffrn_reflns_limit_k_min -32
_diffrn_reflns_limit_l_max 19
_diffrn_reflns_limit_l_min -15
_diffrn_reflns_number 20040
_diffrn_reflns_point_group_measured_fraction_full 0.989
_diffrn_reflns_point_group_measured_fraction_max 0.957
_diffrn_reflns_theta_full 67.500
_diffrn_reflns_theta_max 73.690
_diffrn_reflns_theta_min 3.694
_diffrn_source 'sealed X-ray tube'
_diffrn_source_type 'SuperNova (Cu) X-ray Source'
_exptl_absorpt_coefficient_mu 6.223
_exptl_absorpt_correction_T_max 0.778
_exptl_absorpt_correction_T_min 0.601
_exptl_absorpt_correction_type gaussian
_exptl_absorpt_process_details
;
CrysAlisPro, Agilent Technologies,
Version 1.171.37.34 (release 22-05-2014 CrysAlis171 .NET)
(compiled May 22 2014,16:03:01)
Numerical absorption correction based on gaussian integration over
			a multifaceted crystal model
Empirical absorption correction using spherical harmonics,
 implemented in SCALE3 ABSPACK scaling algorithm.
;
_exptl_crystal_colour yellow
_exptl_crystal_density_diffrn 1.568
_exptl_crystal_description prism
_exptl_crystal_F_000 2622
_exptl_crystal_size_max 0.1071
_exptl_crystal_size_mid 0.0501
_exptl_crystal_size_min 0.0420
_refine_diff_density_max 0.573
_refine_diff_density_min -0.434
_refine_diff_density_rms 0.089
_refine_ls_extinction_method none
_refine_ls_goodness_of_fit_ref 0.882
_refine_ls_hydrogen_treatment constr
_refine_ls_matrix_type full
_refine_ls_number_parameters 608
_refine_ls_number_reflns 10599
_refine_ls_number_restraints 0
_refine_ls_restrained_S_all 0.882
_refine_ls_R_factor_all 0.0788
_refine_ls_R_factor_gt 0.0441
_refine_ls_shift/su_max 0.001
_refine_ls_shift/su_mean 0.000
_refine_ls_structure_factor_coef Fsqd
_refine_ls_weighting_details
;
 w=1/[\s^2^(Fo^2^)+(0.0511P)^2^]
 where P=(Fo^2^+2Fc^2^)/3
;
_refine_ls_weighting_scheme calc
_refine_ls_wR_factor_gt 0.1017
_refine_ls_wR_factor_ref 0.1082
_reflns_Friedel_coverage 0.000
_reflns_number_gt 6315
_reflns_number_total 10599
_reflns_threshold_expression 'I > 2\s(I)'
_cod_data_source_file c5dt01230a2.cif
_cod_data_source_block j
_cod_original_sg_symbol_H-M 'P 21/n'
_cod_original_formula_sum 'C39 H57.50 Cl5 Cu5 K N6 O3.50 P3'
_cod_database_code 7702033
_shelx_space_group_comment
;
The symmetry employed for this shelxl refinement is uniquely defined
by the following loop, which should always be used as a source of
symmetry information in preference to the above space-group names.
They are only intended as comments.
;
_shelxl_version_number 2013-2

loop_
_space_group_symop_operation_xyz
'x, y, z'
'-x+1/2, y+1/2, -z+1/2'
'-x, -y, -z'
'x-1/2, -y-1/2, z-1/2'

loop_
_atom_site_label
_atom_site_type_symbol
_atom_site_fract_x
_atom_site_fract_y
_atom_site_fract_z
_atom_site_U_iso_or_equiv
_atom_site_adp_type
_atom_site_occupancy
_atom_site_site_symmetry_order
_atom_site_calc_flag
_atom_site_refinement_flags_posn
_atom_site_refinement_flags_adp
_atom_site_refinement_flags_occupancy
_atom_site_disorder_assembly
_atom_site_disorder_group
Cu1 Cu 1.02084(5) 0.19394(3) 0.10549(4) 0.02828(15) Uani 1 1 d . . . . .
Cu2 Cu 0.83795(5) 0.19659(3) 0.04341(4) 0.02774(15) Uani 1 1 d . . . . .
Cu3 Cu 1.09282(4) 0.20021(3) -0.11958(4) 0.02724(15) Uani 1 1 d . . . . .
Cu4 Cu 0.90980(5) 0.19833(3) -0.17937(4) 0.02751(15) Uani 1 1 d . . . . .
Cl1 Cl 1.12781(8) 0.15617(4) 0.01434(7) 0.0293(2) Uani 1 1 d . . . . .
Cl2 Cl 0.90570(8) 0.12629(4) 0.12717(7) 0.0319(2) Uani 1 1 d . . . . .
Cl3 Cl 0.79648(8) 0.16042(4) -0.09575(7) 0.0297(2) Uani 1 1 d . . . . .
Cl4 Cl 1.02692(8) 0.13280(4) -0.21138(7) 0.0306(2) Uani 1 1 d . . . . .
Cu5A Cu 0.9786(10) 0.4491(4) -0.0055(5) 0.088(3) Uani 0.35 1 d . . P . .
Cl5A Cl 0.8577(2) 0.51146(12) 0.0087(3) 0.0606(9) Uani 0.5 1 d . . P A .
Cu5B Cu 0.9771(4) 0.45202(16) -0.0362(2) 0.0489(7) Uani 0.65 1 d . . P . .
Cl5B Cl 0.8839(2) 0.51702(11) -0.0461(2) 0.0495(7) Uani 0.5 1 d . . P A .
N6A N 0.9747(9) 0.4823(5) -0.1599(8) 0.067(3) Uiso 0.5 1 d . . P A 2
C35A C 0.9801(11) 0.4961(6) -0.2322(10) 0.061(4) Uiso 0.5 1 d . . P A 2
C36A C 0.9665(14) 0.5117(7) -0.3210(12) 0.068(5) Uiso 0.5 1 d . . P A 2
H36A H 0.9575 0.4812 -0.3579 0.103 Uiso 0.5 1 calc R U P A 2
H36B H 1.0251 0.5308 -0.3341 0.103 Uiso 0.5 1 calc R U P A 2
H36C H 0.9077 0.5337 -0.3316 0.103 Uiso 0.5 1 calc R U P A 2
P1 P 0.96261(11) 0.36895(4) -0.02949(8) 0.0341(3) Uani 1 1 d . . . . .
P2 P 0.94854(8) 0.26156(4) 0.02911(7) 0.0242(2) Uani 1 1 d . . . . .
P3 P 0.98137(8) 0.26385(4) -0.09777(7) 0.0239(2) Uani 1 1 d . . . . .
C1 C 0.9423(3) 0.32681(17) 0.0514(3) 0.0275(9) Uani 1 1 d . . . . .
C2 C 0.9245(4) 0.34453(18) 0.1395(3) 0.0304(10) Uani 1 1 d . . . . .
C3 C 1.0042(3) 0.34773(19) 0.2067(3) 0.0320(10) Uani 1 1 d . . . . .
C4 C 0.9849(4) 0.3591(2) 0.2898(3) 0.0377(12) Uani 1 1 d . . . . .
H4 H 1.0387 0.3606 0.3348 0.045 Uiso 1 1 calc R U . . .
C5 C 0.8896(4) 0.3682(2) 0.3093(3) 0.0413(12) Uani 1 1 d . . . . .
C6 C 0.8125(4) 0.3678(2) 0.2414(3) 0.0383(12) Uani 1 1 d . . . . .
H6 H 0.7471 0.3758 0.2528 0.046 Uiso 1 1 calc R U . . .
C7 C 0.8289(3) 0.35612(19) 0.1580(3) 0.0331(10) Uani 1 1 d . . . . .
C8 C 1.1098(4) 0.3404(2) 0.1877(3) 0.0385(12) Uani 1 1 d . . . . .
H8A H 1.1165 0.3066 0.1616 0.058 Uiso 1 1 calc R U . . .
H8B H 1.1550 0.3428 0.2415 0.058 Uiso 1 1 calc R U . . .
H8C H 1.1264 0.3672 0.1478 0.058 Uiso 1 1 calc R U . . .
C9 C 0.8691(5) 0.3785(3) 0.4002(4) 0.0584(17) Uani 1 1 d . . . . .
H9A H 0.7982 0.3734 0.4041 0.088 Uiso 1 1 calc R U . . .
H9B H 0.8875 0.4139 0.4160 0.088 Uiso 1 1 calc R U . . .
H9C H 0.9080 0.3547 0.4396 0.088 Uiso 1 1 calc R U . . .
C10 C 0.7425(4) 0.3573(2) 0.0868(4) 0.0432(13) Uani 1 1 d . . . . .
H10A H 0.6801 0.3593 0.1122 0.065 Uiso 1 1 calc R U . . .
H10B H 0.7429 0.3260 0.0520 0.065 Uiso 1 1 calc R U . . .
H10C H 0.7485 0.3874 0.0500 0.065 Uiso 1 1 calc R U . . .
C11 C 0.9861(3) 0.33001(18) -0.1137(3) 0.0282(10) Uani 1 1 d . . . . .
C12 C 1.0137(3) 0.35205(18) -0.1961(3) 0.0296(10) Uani 1 1 d . . . . .
C13 C 1.1138(3) 0.36526(18) -0.2012(3) 0.0307(10) Uani 1 1 d . . . . .
C14 C 1.1412(4) 0.3817(2) -0.2800(3) 0.0383(12) Uani 1 1 d . . . . .
H14 H 1.2090 0.3893 -0.2839 0.046 Uiso 1 1 calc R U . . .
C15 C 1.0726(4) 0.3872(2) -0.3527(3) 0.0386(11) Uani 1 1 d . . . . .
C16 C 0.9735(4) 0.3769(2) -0.3444(3) 0.0357(11) Uani 1 1 d . . . . .
H16 H 0.9250 0.3823 -0.3928 0.043 Uiso 1 1 calc R U . . .
C17 C 0.9429(3) 0.35918(18) -0.2680(3) 0.0313(10) Uani 1 1 d . . . . .
C18 C 1.1914(4) 0.3628(2) -0.1231(3) 0.0396(12) Uani 1 1 d . . . . .
H18A H 1.1881 0.3293 -0.0949 0.059 Uiso 1 1 calc R U . . .
H18B H 1.1790 0.3901 -0.0825 0.059 Uiso 1 1 calc R U . . .
H18C H 1.2575 0.3675 -0.1411 0.059 Uiso 1 1 calc R U . . .
C19 C 1.1058(4) 0.4044(3) -0.4368(4) 0.0538(16) Uani 1 1 d . . . . .
H19A H 1.0783 0.3812 -0.4831 0.081 Uiso 1 1 calc R U . . .
H19B H 1.1784 0.4037 -0.4321 0.081 Uiso 1 1 calc R U . . .
H19C H 1.0821 0.4395 -0.4500 0.081 Uiso 1 1 calc R U . . .
C20 C 0.8347(3) 0.3491(2) -0.2624(3) 0.0368(11) Uani 1 1 d . . . . .
H20A H 0.8117 0.3715 -0.2186 0.055 Uiso 1 1 calc R U . . .
H20B H 0.8258 0.3131 -0.2465 0.055 Uiso 1 1 calc R U . . .
H20C H 0.7961 0.3560 -0.3184 0.055 Uiso 1 1 calc R U . . .
C25 C 1.2810(3) 0.2474(2) -0.1825(3) 0.0323(10) Uani 1 1 d . . . . .
C26 C 1.3692(4) 0.2702(2) -0.2121(3) 0.0423(13) Uani 1 1 d . . . . .
H26A H 1.4126 0.2838 -0.1625 0.063 Uiso 1 1 calc R U . . .
H26B H 1.3492 0.2982 -0.2524 0.063 Uiso 1 1 calc R U . . .
H26C H 1.4048 0.2440 -0.2412 0.063 Uiso 1 1 calc R U . . .
C27 C 0.8091(4) 0.2227(2) -0.3632(3) 0.0346(11) Uani 1 1 d . . . . .
C28 C 0.7695(5) 0.2343(3) -0.4507(3) 0.0575(17) Uani 1 1 d . . . . .
H28A H 0.7635 0.2716 -0.4581 0.086 Uiso 1 1 calc R U . . .
H28B H 0.7039 0.2184 -0.4637 0.086 Uiso 1 1 calc R U . . .
H28C H 0.8141 0.2207 -0.4900 0.086 Uiso 1 1 calc R U . . .
C29 C 0.8524(5) -0.0113(3) 0.0938(4) 0.0633(18) Uani 1 1 d . . . . .
H29A H 0.7915 -0.0306 0.0992 0.076 Uiso 1 1 calc R U . . .
H29B H 0.8436 0.0246 0.1108 0.076 Uiso 1 1 calc R U . . .
H29C H 0.9078 -0.0265 0.1314 0.076 Uiso 1 1 calc R U . . .
C30 C 0.7880(4) -0.0265(2) -0.0526(5) 0.0599(18) Uani 1 1 d . . . . .
H30A H 0.7357 -0.0002 -0.0511 0.072 Uiso 1 1 calc R U . . .
H30B H 0.7613 -0.0599 -0.0359 0.072 Uiso 1 1 calc R U . . .
C31 C 0.8179(6) -0.0300(3) -0.1413(5) 0.073(2) Uani 1 1 d . . . . .
H31A H 0.8626 -0.0599 -0.1425 0.087 Uiso 1 1 calc R U . B 1
H31B H 0.7574 -0.0375 -0.1815 0.087 Uiso 1 1 calc R U . B 1
N1 N 1.0927(3) 0.20532(17) 0.2214(3) 0.0338(9) Uani 1 1 d . . . . .
C21 C 1.1258(3) 0.2106(2) 0.2911(3) 0.0330(11) Uani 1 1 d . . . . .
C22 C 1.1680(4) 0.2179(3) 0.3798(3) 0.0476(14) Uani 1 1 d . . . . .
H22A H 1.1185 0.2089 0.4180 0.071 Uiso 1 1 calc R U . . .
H22B H 1.1878 0.2538 0.3889 0.071 Uiso 1 1 calc R U . . .
H22C H 1.2263 0.1957 0.3926 0.071 Uiso 1 1 calc R U . . .
N2 N 0.7171(3) 0.22024(17) 0.0882(3) 0.0349(9) Uani 1 1 d . . . . .
C23 C 0.6479(4) 0.2349(2) 0.1148(3) 0.0334(11) Uani 1 1 d . . . . .
C24 C 0.5585(4) 0.2533(2) 0.1470(3) 0.0397(12) Uani 1 1 d . . . . .
H24A H 0.5729 0.2856 0.1784 0.060 Uiso 1 1 calc R U . . .
H24B H 0.5354 0.2277 0.1859 0.060 Uiso 1 1 calc R U . . .
H24C H 0.5067 0.2592 0.0985 0.060 Uiso 1 1 calc R U . . .
N3 N 1.2124(3) 0.22964(17) -0.1590(3) 0.0324(9) Uani 1 1 d . . . . .
N4 N 0.8428(3) 0.21389(16) -0.2951(2) 0.0318(9) Uani 1 1 d . . . . .
K1 K 0.95755(8) 0.07863(4) -0.04660(7) 0.0340(2) Uani 1 1 d . . . . .
O1 O 0.8732(3) -0.01300(15) 0.0062(3) 0.0492(9) Uani 1 1 d . . . . .
O2A O 0.8659(7) 0.0133(4) -0.1747(6) 0.053(2) Uani 0.6 1 d . . P C 1
C32A C 0.7880(10) 0.0454(5) -0.2257(9) 0.063(3) Uiso 0.6 1 d . . P C 1
H32A H 0.7702 0.0299 -0.2827 0.095 Uiso 0.6 1 calc R U P C 1
H32B H 0.8138 0.0801 -0.2325 0.095 Uiso 0.6 1 calc R U P C 1
H32C H 0.7290 0.0471 -0.1954 0.095 Uiso 0.6 1 calc R U P C 1
O2B O 0.8188(12) 0.0259(5) -0.1556(9) 0.063(4) Uani 0.4 1 d . . P C 2
C32B C 0.8179(14) 0.0385(7) -0.2438(11) 0.055(4) Uiso 0.4 1 d . . P C 2
H32D H 0.7559 0.0264 -0.2763 0.082 Uiso 0.4 1 calc R U P C 2
H32E H 0.8743 0.0220 -0.2663 0.082 Uiso 0.4 1 calc R U P C 2
H32F H 0.8228 0.0759 -0.2500 0.082 Uiso 0.4 1 calc R U P C 2
N6 N 0.9615(11) 0.5108(5) -0.3959(9) 0.084(4) Uiso 0.5 1 d . . P D 1
C35 C 0.9990(12) 0.5099(6) -0.3198(10) 0.051(4) Uiso 0.5 1 d . . P D 1
C36 C 1.0261(14) 0.5079(7) -0.2294(11) 0.080(5) Uiso 0.5 1 d . . P D 1
H36D H 0.9754 0.5252 -0.2004 0.120 Uiso 0.5 1 calc R U P D 1
H36E H 1.0901 0.5251 -0.2146 0.120 Uiso 0.5 1 calc R U P D 1
H36F H 1.0316 0.4719 -0.2108 0.120 Uiso 0.5 1 calc R U P D 1
C53 C 0.3531(18) 0.5657(10) 0.1069(16) 0.081(7) Uiso 0.5 1 d . . P E 1
H53A H 0.3061 0.5495 0.0623 0.121 Uiso 0.5 1 calc R U P E 1
H53B H 0.3678 0.6007 0.0889 0.121 Uiso 0.5 1 calc R U P E 1
H53C H 0.3238 0.5670 0.1612 0.121 Uiso 0.5 1 calc R U P E 1
O3 O 0.4392(6) 0.5376(3) 0.1185(5) 0.0502(19) Uiso 0.5 1 d . . P E 1
C52 C 0.5045(10) 0.5607(5) 0.1823(8) 0.046(3) Uiso 0.5 1 d . . P E 1
H52A H 0.4734 0.5643 0.2361 0.056 Uiso 0.5 1 calc R U P E 1
H52B H 0.5235 0.5953 0.1636 0.056 Uiso 0.5 1 calc R U P E 1
C51 C 0.5991(10) 0.5246(5) 0.1978(9) 0.057(3) Uiso 0.5 1 d . . P E 1
H51A H 0.6415 0.5355 0.2508 0.068 Uiso 0.5 1 calc R U P E 1
H51B H 0.5778 0.4887 0.2060 0.068 Uiso 0.5 1 calc R U P E 1
O4 O 0.6516(8) 0.5269(4) 0.1302(7) 0.065(2) Uiso 0.5 1 d . . P E 1
C50 C 0.7368(12) 0.4985(6) 0.1469(10) 0.076(4) Uiso 0.5 1 d . . P E 1
H50A H 0.7740 0.5000 0.0971 0.114 Uiso 0.5 1 calc R U P E 1
H50B H 0.7198 0.4627 0.1580 0.114 Uiso 0.5 1 calc R U P E 1
H50C H 0.7776 0.5126 0.1977 0.114 Uiso 0.5 1 calc R U P E 1
C53A C 0.332(3) 0.5566(14) 0.106(2) 0.052(9) Uiso 0.25 1 d . . P F 2
H53D H 0.2908 0.5512 0.0501 0.078 Uiso 0.25 1 calc R U P F 2
H53E H 0.2970 0.5797 0.1414 0.078 Uiso 0.25 1 calc R U P F 2
H53F H 0.3438 0.5236 0.1350 0.078 Uiso 0.25 1 calc R U P F 2
O3A O 0.412(2) 0.5762(11) 0.0930(18) 0.100(8) Uiso 0.25 1 d . . P F 2
C52A C 0.471(2) 0.5873(12) 0.1656(19) 0.063(7) Uiso 0.25 1 d . . P F 2
H52C H 0.4304 0.5921 0.2135 0.075 Uiso 0.25 1 calc R U P F 2
H52D H 0.5077 0.6196 0.1583 0.075 Uiso 0.25 1 calc R U P F 2
C51A C 0.542(2) 0.5440(12) 0.1859(19) 0.059(7) Uiso 0.25 1 d . . P F 2
H51C H 0.5915 0.5548 0.2347 0.071 Uiso 0.25 1 calc R U P F 2
H51D H 0.5052 0.5146 0.2060 0.071 Uiso 0.25 1 calc R U P F 2
O4A O 0.590(2) 0.5281(11) 0.1248(18) 0.097(8) Uiso 0.25 1 d . . P F 2
C50A C 0.657(2) 0.4923(12) 0.155(2) 0.068(7) Uiso 0.25 1 d . . P F 2
H50D H 0.6959 0.4818 0.1098 0.102 Uiso 0.25 1 calc R U P F 2
H50E H 0.6220 0.4624 0.1751 0.102 Uiso 0.25 1 calc R U P F 2
H50F H 0.7010 0.5066 0.2039 0.102 Uiso 0.25 1 calc R U P F 2
N5 N 0.4651(4) 0.3340(2) -0.0180(4) 0.0654(15) Uani 1 1 d . . . . .
C33 C 0.4490(6) 0.3714(3) 0.0165(4) 0.0635(18) Uani 1 1 d . . . . .
C34A C 0.4077(14) 0.4151(8) 0.0597(13) 0.066(5) Uiso 0.42 1 d . . P G 1
H34A H 0.3483 0.4278 0.0240 0.099 Uiso 0.42 1 calc R U P G 1
H34B H 0.4572 0.4426 0.0682 0.099 Uiso 0.42 1 calc R U P G 1
H34C H 0.3899 0.4040 0.1158 0.099 Uiso 0.42 1 calc R U P G 1
C34B C 0.4513(11) 0.4223(6) 0.0578(10) 0.071(4) Uiso 0.58 1 d . . P G 2
H34D H 0.5046 0.4232 0.1061 0.106 Uiso 0.58 1 calc R U P G 2
H34E H 0.3875 0.4289 0.0791 0.106 Uiso 0.58 1 calc R U P G 2
H34F H 0.4633 0.4488 0.0156 0.106 Uiso 0.58 1 calc R U P G 2

loop_
_atom_site_aniso_label
_atom_site_aniso_U_11
_atom_site_aniso_U_22
_atom_site_aniso_U_33
_atom_site_aniso_U_23
_atom_site_aniso_U_13
_atom_site_aniso_U_12
Cu1 0.0273(3) 0.0372(4) 0.0202(3) 0.0016(3) 0.0024(2) 0.0036(3)
Cu2 0.0246(3) 0.0347(4) 0.0250(3) 0.0019(3) 0.0076(2) 0.0021(3)
Cu3 0.0239(3) 0.0338(3) 0.0253(3) -0.0004(3) 0.0080(2) -0.0002(3)
Cu4 0.0276(3) 0.0341(3) 0.0208(3) 0.0005(3) 0.0028(2) -0.0025(3)
Cl1 0.0279(5) 0.0362(5) 0.0245(5) 0.0010(4) 0.0061(4) 0.0054(4)
Cl2 0.0344(6) 0.0350(6) 0.0274(6) 0.0069(4) 0.0082(4) 0.0023(5)
Cl3 0.0272(5) 0.0389(6) 0.0233(5) 0.0006(4) 0.0045(4) -0.0033(4)
Cl4 0.0331(5) 0.0326(5) 0.0272(6) -0.0040(4) 0.0079(4) -0.0006(4)
Cu5A 0.093(4) 0.039(2) 0.131(8) -0.005(4) 0.011(6) -0.004(2)
Cl5A 0.0454(16) 0.0391(15) 0.101(3) -0.0159(18) 0.0237(17) -0.0017(12)
Cu5B 0.0706(14) 0.0219(8) 0.0609(15) -0.0042(10) 0.0352(14) -0.0060(9)
Cl5B 0.0483(16) 0.0385(14) 0.0595(19) -0.0015(13) -0.0022(15) 0.0025(12)
P1 0.0473(7) 0.0257(5) 0.0317(6) -0.0021(5) 0.0137(5) -0.0008(6)
P2 0.0261(5) 0.0288(5) 0.0184(5) 0.0005(4) 0.0059(4) 0.0009(4)
P3 0.0270(5) 0.0257(5) 0.0198(5) 0.0002(4) 0.0055(4) -0.0009(4)
C1 0.028(2) 0.029(2) 0.025(2) -0.0021(18) 0.0044(18) -0.0026(18)
C2 0.034(2) 0.029(2) 0.030(2) -0.0057(19) 0.0118(19) -0.0031(19)
C3 0.028(2) 0.039(3) 0.031(2) -0.006(2) 0.0092(19) -0.006(2)
C4 0.035(3) 0.049(3) 0.029(3) -0.011(2) 0.002(2) -0.008(2)
C5 0.041(3) 0.056(3) 0.030(3) -0.017(2) 0.015(2) -0.012(3)
C6 0.028(2) 0.048(3) 0.041(3) -0.015(2) 0.015(2) -0.003(2)
C7 0.028(2) 0.034(2) 0.038(3) -0.005(2) 0.006(2) -0.0019(19)
C8 0.030(2) 0.052(3) 0.034(3) -0.009(2) 0.005(2) -0.007(2)
C9 0.060(4) 0.083(5) 0.037(3) -0.026(3) 0.025(3) -0.019(3)
C10 0.034(3) 0.051(3) 0.044(3) -0.011(3) 0.003(2) 0.004(2)
C11 0.029(2) 0.027(2) 0.029(2) 0.0037(19) 0.0076(18) 0.0005(18)
C12 0.032(2) 0.028(2) 0.030(2) 0.0010(19) 0.0093(19) -0.0036(19)
C13 0.032(2) 0.030(2) 0.030(2) -0.0007(19) 0.0032(19) -0.0001(19)
C14 0.036(3) 0.041(3) 0.039(3) 0.004(2) 0.007(2) -0.010(2)
C15 0.039(3) 0.047(3) 0.032(3) 0.008(2) 0.012(2) -0.007(2)
C16 0.036(3) 0.043(3) 0.028(2) 0.010(2) 0.003(2) 0.002(2)
C17 0.033(2) 0.032(2) 0.029(2) 0.0034(19) 0.0072(19) 0.001(2)
C18 0.033(3) 0.045(3) 0.038(3) 0.003(2) -0.004(2) -0.003(2)
C19 0.050(3) 0.077(4) 0.036(3) 0.020(3) 0.012(2) -0.005(3)
C20 0.030(2) 0.045(3) 0.035(3) 0.010(2) 0.004(2) 0.001(2)
C25 0.028(2) 0.045(3) 0.024(2) 0.000(2) 0.0057(19) -0.001(2)
C26 0.036(3) 0.061(3) 0.032(3) -0.002(2) 0.014(2) -0.009(2)
C27 0.031(2) 0.049(3) 0.023(3) -0.002(2) 0.001(2) 0.006(2)
C28 0.060(4) 0.084(5) 0.026(3) 0.002(3) -0.003(3) 0.028(3)
C29 0.073(4) 0.055(4) 0.070(4) 0.011(3) 0.036(4) 0.008(3)
C30 0.036(3) 0.048(3) 0.094(5) 0.005(3) 0.000(3) -0.001(3)
C31 0.104(6) 0.051(4) 0.058(4) 0.005(3) -0.012(4) -0.024(4)
N1 0.0283(19) 0.045(2) 0.028(2) 0.0014(18) 0.0041(16) 0.0068(18)
C21 0.025(2) 0.044(3) 0.031(3) 0.003(2) 0.008(2) 0.000(2)
C22 0.037(3) 0.080(4) 0.024(3) -0.005(3) -0.002(2) -0.012(3)
N2 0.033(2) 0.045(2) 0.030(2) 0.0009(18) 0.0134(17) -0.0006(19)
C23 0.035(3) 0.041(3) 0.025(2) 0.002(2) 0.004(2) 0.000(2)
C24 0.029(2) 0.057(3) 0.035(3) -0.003(2) 0.012(2) 0.010(2)
N3 0.0246(19) 0.046(2) 0.027(2) -0.0017(18) 0.0056(16) -0.0011(18)
N4 0.0278(19) 0.043(2) 0.025(2) 0.0005(17) 0.0050(16) -0.0025(17)
K1 0.0374(5) 0.0311(5) 0.0338(5) 0.0023(4) 0.0050(4) 0.0002(4)
O1 0.049(2) 0.041(2) 0.058(3) 0.0055(18) 0.0105(19) -0.0009(18)
O2A 0.058(5) 0.055(5) 0.047(5) -0.008(4) 0.006(4) -0.012(4)
O2B 0.095(12) 0.052(8) 0.038(7) 0.007(6) -0.006(7) -0.023(8)
N5 0.063(3) 0.072(4) 0.060(4) -0.005(3) 0.001(3) 0.007(3)
C33 0.077(5) 0.064(4) 0.048(4) 0.003(3) 0.002(3) 0.002(4)

loop_
_atom_type_symbol
_atom_type_description
_atom_type_scat_dispersion_real
_atom_type_scat_dispersion_imag
_atom_type_scat_source
C C 0.0181 0.0091 'International Tables Vol C Tables 4.2.6.8 and 6.1.1.4'
H H 0.0000 0.0000 'International Tables Vol C Tables 4.2.6.8 and 6.1.1.4'
N N 0.0311 0.0180 'International Tables Vol C Tables 4.2.6.8 and 6.1.1.4'
P P 0.2955 0.4335 'International Tables Vol C Tables 4.2.6.8 and 6.1.1.4'
Cl Cl 0.3639 0.7018 'International Tables Vol C Tables 4.2.6.8 and 6.1.1.4'
K K 0.3868 1.0657 'International Tables Vol C Tables 4.2.6.8 and 6.1.1.4'
Cu Cu -1.9646 0.5888 'International Tables Vol C Tables 4.2.6.8 and 6.1.1.4'
O O 0.0492 0.0322 'International Tables Vol C Tables 4.2.6.8 and 6.1.1.4'

loop_
_geom_angle_atom_site_label_1
_geom_angle_atom_site_label_2
_geom_angle_atom_site_label_3
_geom_angle
_geom_angle_site_symmetry_1
_geom_angle_site_symmetry_3
N1 Cu1 P2 119.86(13) . .
N1 Cu1 Cl1 110.15(12) . .
P2 Cu1 Cl1 105.16(5) . .
N1 Cu1 Cl2 103.70(13) . .
P2 Cu1 Cl2 113.16(5) . .
Cl1 Cu1 Cl2 103.77(5) . .
N1 Cu1 Cu2 133.88(12) . .
P2 Cu1 Cu2 56.23(3) . .
Cl1 Cu1 Cu2 114.96(4) . .
Cl2 Cu1 Cu2 56.97(3) . .
N1 Cu1 K1 136.92(13) . .
P2 Cu1 K1 103.22(4) . .
Cl1 Cu1 K1 54.09(3) . .
Cl2 Cu1 K1 54.44(4) . .
Cu2 Cu1 K1 69.78(3) . .
N2 Cu2 P2 112.99(13) . .
N2 Cu2 Cl2 109.29(13) . .
P2 Cu2 Cl2 114.17(5) . .
N2 Cu2 Cl3 109.70(12) . .
P2 Cu2 Cl3 106.73(5) . .
Cl2 Cu2 Cl3 103.45(5) . .
N2 Cu2 Cu1 133.65(12) . .
P2 Cu2 Cu1 55.84(3) . .
Cl2 Cu2 Cu1 58.38(3) . .
Cl3 Cu2 Cu1 116.59(4) . .
N2 Cu2 K1 142.74(13) . .
P2 Cu2 K1 104.11(4) . .
Cl2 Cu2 K1 55.21(4) . .
Cl3 Cu2 K1 53.68(3) . .
Cu1 Cu2 K1 71.39(3) . .
N3 Cu3 P3 110.55(13) . .
N3 Cu3 Cl4 111.33(12) . .
P3 Cu3 Cl4 114.64(5) . .
N3 Cu3 Cl1 112.38(12) . .
P3 Cu3 Cl1 106.28(5) . .
Cl4 Cu3 Cl1 101.27(5) . .
N3 Cu3 Cu4 134.45(12) . .
P3 Cu3 Cu4 55.75(3) . .
Cl4 Cu3 Cu4 58.99(3) . .
Cl1 Cu3 Cu4 113.17(4) . .
N3 Cu3 K1 147.83(13) . .
P3 Cu3 K1 101.49(4) . .
Cl4 Cu3 K1 54.57(3) . .
Cl1 Cu3 K1 53.33(3) . .
Cu4 Cu3 K1 67.55(3) . .
N4 Cu4 P3 118.64(13) . .
N4 Cu4 Cl3 109.72(12) . .
P3 Cu4 Cl3 105.43(5) . .
N4 Cu4 Cl4 101.31(12) . .
P3 Cu4 Cl4 113.39(5) . .
Cl3 Cu4 Cl4 108.04(5) . .
N4 Cu4 Cu3 130.90(12) . .
P3 Cu4 Cu3 56.58(3) . .
Cl3 Cu4 Cu3 118.64(4) . .
Cl4 Cu4 Cu3 56.91(3) . .
N4 Cu4 K1 135.14(13) . .
P3 Cu4 K1 106.21(4) . .
Cl3 Cu4 K1 54.96(4) . .
Cl4 Cu4 K1 57.16(3) . .
Cu3 Cu4 K1 73.66(3) . .
Cu1 Cl1 Cu3 104.95(5) . .
Cu1 Cl1 K1 88.06(4) . .
Cu3 Cl1 K1 89.01(4) . .
Cu2 Cl2 Cu1 64.65(4) . .
Cu2 Cl2 K1 86.57(4) . .
Cu1 Cl2 K1 87.05(4) . .
Cu4 Cl3 Cu2 104.18(5) . .
Cu4 Cl3 K1 86.31(4) . .
Cu2 Cl3 K1 87.95(4) . .
Cu3 Cl4 Cu4 64.09(4) . .
Cu3 Cl4 K1 88.00(4) . .
Cu4 Cl4 K1 82.97(4) . .
P1 Cu5A Cl5B 122.5(6) . 3_765
P1 Cu5A Cl5B 133.2(6) . .
Cl5B Cu5A Cl5B 103.1(4) 3_765 .
P1 Cu5A Cl5A 129.8(6) . .
Cl5B Cu5A Cl5A 105.6(4) 3_765 .
Cl5B Cu5A Cl5A 24.55(17) . .
P1 Cu5A Cl5A 118.7(5) . 3_765
Cl5B Cu5A Cl5A 23.26(17) 3_765 3_765
Cl5B Cu5A Cl5A 98.9(4) . 3_765
Cl5A Cu5A Cl5A 111.1(4) . 3_765
P1 Cu5A Cu5B 172.4(5) . 3_765
Cl5B Cu5A Cu5B 49.9(2) 3_765 3_765
Cl5B Cu5A Cu5B 54.4(2) . 3_765
Cl5A Cu5A Cu5B 56.9(2) . 3_765
Cl5A Cu5A Cu5B 55.4(2) 3_765 3_765
P1 Cu5A Cu5A 170.3(7) . 3_765
Cl5B Cu5A Cu5A 53.2(4) 3_765 3_765
Cl5B Cu5A Cu5A 49.9(4) . 3_765
Cl5A Cu5A Cu5A 57.6(4) . 3_765
Cl5A Cu5A Cu5A 53.5(4) 3_765 3_765
Cu5B Cu5A Cu5A 10.2(2) 3_765 3_765
Cl5B Cl5A Cu5A 71.6(3) . .
Cl5B Cl5A Cu5B 60.6(3) . .
Cu5A Cl5A Cu5B 11.6(2) . .
Cl5B Cl5A Cu5B 70.7(3) . 3_765
Cu5A Cl5A Cu5B 69.2(3) . 3_765
Cu5B Cl5A Cu5B 70.3(2) . 3_765
Cl5B Cl5A Cu5A 59.5(3) . 3_765
Cu5A Cl5A Cu5A 68.9(4) . 3_765
Cu5B Cl5A Cu5A 67.6(3) . 3_765
Cu5B Cl5A Cu5A 11.4(2) 3_765 3_765
N6A Cu5B Cl5B 71.8(4) . .
N6A Cu5B P1 115.4(4) . .
Cl5B Cu5B P1 138.1(3) . .
N6A Cu5B Cl5B 107.8(4) . 3_765
Cl5B Cu5B Cl5B 101.8(2) . 3_765
P1 Cu5B Cl5B 113.3(2) . 3_765
N6A Cu5B Cl5A 95.4(4) . .
Cl5B Cu5B Cl5A 23.83(13) . .
P1 Cu5B Cl5A 123.8(2) . .
Cl5B Cu5B Cl5A 98.50(19) 3_765 .
N6A Cu5B Cl5A 85.7(4) . 3_765
Cl5B Cu5B Cl5A 103.5(2) . 3_765
P1 Cu5B Cl5A 117.9(2) . 3_765
Cl5B Cu5B Cl5A 23.68(13) 3_765 3_765
Cl5A Cu5B Cl5A 109.7(2) . 3_765
N6A Cu5B Cu5A 80.9(4) . 3_765
Cl5B Cu5B Cu5A 50.8(3) . 3_765
P1 Cu5B Cu5A 162.37(16) . 3_765
Cl5B Cu5B Cu5A 52.2(2) 3_765 3_765
Cl5A Cu5B Cu5A 57.0(3) . 3_765
Cl5A Cu5B Cu5A 53.9(3) 3_765 3_765
N6A Cu5B Cu5B 90.9(4) . 3_765
Cl5B Cu5B Cu5B 53.92(17) . 3_765
P1 Cu5B Cu5B 152.9(3) . 3_765
Cl5B Cu5B Cu5B 47.88(19) 3_765 3_765
Cl5A Cu5B Cu5B 55.18(17) . 3_765
Cl5A Cu5B Cu5B 54.6(2) 3_765 3_765
Cu5A Cu5B Cu5B 10.0(2) 3_765 3_765
Cl5A Cl5B Cu5B 95.6(3) . .
Cl5A Cl5B Cu5A 97.2(4) . 3_765
Cu5B Cl5B Cu5A 79.3(3) . 3_765
Cl5A Cl5B Cu5A 83.8(3) . .
Cu5B Cl5B Cu5A 12.4(3) . .
Cu5A Cl5B Cu5A 76.9(4) 3_765 .
Cl5A Cl5B Cu5B 85.6(3) . 3_765
Cu5B Cl5B Cu5B 78.2(2) . 3_765
Cu5A Cl5B Cu5B 11.8(2) 3_765 3_765
Cu5A Cl5B Cu5B 73.3(3) . 3_765
C35A N6A Cu5B 173.6(13) . .
N6A C35A C36A 169.1(17) . .
C1 P1 C11 104.3(2) . .
C1 P1 Cu5A 121.2(3) . .
C11 P1 Cu5A 133.5(3) . .
C1 P1 Cu5B 133.85(19) . .
C11 P1 Cu5B 121.46(18) . .
Cu5A P1 Cu5B 12.9(3) . .
C1 P2 P3 100.59(16) . .
C1 P2 Cu1 132.67(15) . .
P3 P2 Cu1 113.04(6) . .
C1 P2 Cu2 130.80(16) . .
P3 P2 Cu2 109.46(6) . .
Cu1 P2 Cu2 67.93(4) . .
C11 P3 P2 100.35(17) . .
C11 P3 Cu4 132.97(16) . .
P2 P3 Cu4 112.66(6) . .
C11 P3 Cu3 130.94(17) . .
P2 P3 Cu3 110.00(6) . .
Cu4 P3 Cu3 67.67(4) . .
C2 C1 P1 122.5(3) . .
C2 C1 P2 120.1(3) . .
P1 C1 P2 117.4(3) . .
C7 C2 C3 118.6(4) . .
C7 C2 C1 121.1(4) . .
C3 C2 C1 120.3(4) . .
C4 C3 C2 119.5(5) . .
C4 C3 C8 120.2(4) . .
C2 C3 C8 120.3(4) . .
C5 C4 C3 122.1(5) . .
C4 C5 C6 117.7(4) . .
C4 C5 C9 121.6(5) . .
C6 C5 C9 120.7(5) . .
C7 C6 C5 121.7(5) . .
C6 C7 C2 120.3(4) . .
C6 C7 C10 119.2(5) . .
C2 C7 C10 120.5(5) . .
C12 C11 P1 121.4(3) . .
C12 C11 P3 121.2(4) . .
P1 C11 P3 117.4(3) . .
C17 C12 C13 119.6(4) . .
C17 C12 C11 121.4(4) . .
C13 C12 C11 119.0(4) . .
C14 C13 C12 119.1(4) . .
C14 C13 C18 119.4(5) . .
C12 C13 C18 121.6(4) . .
C15 C14 C13 122.0(5) . .
C14 C15 C16 117.6(5) . .
C14 C15 C19 120.2(5) . .
C16 C15 C19 122.2(5) . .
C17 C16 C15 122.5(5) . .
C16 C17 C12 119.0(4) . .
C16 C17 C20 120.4(4) . .
C12 C17 C20 120.6(4) . .
N3 C25 C26 179.6(6) . .
N4 C27 C28 178.1(6) . .
O1 C29 K1 61.0(3) . 3_755
O1 C30 C31 108.7(5) . .
O2A C31 C30 118.6(6) . .
O2B C31 C30 95.2(8) . .
C21 N1 Cu1 173.4(4) . .
N1 C21 C22 179.5(6) . .
C23 N2 Cu2 178.6(4) . .
N2 C23 C24 178.9(5) . .
C25 N3 Cu3 178.9(4) . .
C27 N4 Cu4 176.3(4) . .
O2B K1 O1 59.0(3) . .
O2A K1 O1 62.2(2) . .
O2B K1 O1 108.0(4) . 3_755
O2A K1 O1 94.0(2) . 3_755
O1 K1 O1 76.99(12) . 3_755
O2B K1 Cl3 77.2(3) . .
O2A K1 Cl3 90.1(2) . .
O1 K1 Cl3 110.90(9) . .
O1 K1 Cl3 172.11(9) 3_755 .
O2B K1 Cl1 159.4(3) . .
O2A K1 Cl1 149.0(2) . .
O1 K1 Cl1 140.36(9) . .
O1 K1 Cl1 77.00(8) 3_755 .
Cl3 K1 Cl1 96.06(4) . .
O2B K1 Cl2 121.6(3) . .
O2A K1 Cl2 136.93(19) . .
O1 K1 Cl2 86.48(9) . .
O1 K1 Cl2 107.62(9) 3_755 .
Cl3 K1 Cl2 73.46(4) . .
Cl1 K1 Cl2 73.61(4) . .
O2B K1 Cl4 88.2(3) . .
O2A K1 Cl4 80.8(2) . .
O1 K1 Cl4 141.77(10) . .
O1 K1 Cl4 97.67(9) 3_755 .
Cl3 K1 Cl4 76.32(4) . .
Cl1 K1 Cl4 71.28(4) . .
Cl2 K1 Cl4 130.18(4) . .
O2B K1 C29 95.3(4) . 3_755
O2A K1 C29 78.9(2) . 3_755
O1 K1 C29 88.44(14) . 3_755
O1 K1 C29 25.89(14) 3_755 3_755
Cl3 K1 C29 150.19(12) . 3_755
Cl1 K1 C29 80.85(13) . 3_755
Cl2 K1 C29 132.20(13) . 3_755
Cl4 K1 C29 74.63(12) . 3_755
O2B K1 Cu4 90.7(3) . .
O2A K1 Cu4 94.4(2) . .
O1 K1 Cu4 144.74(8) . .
O1 K1 Cu4 133.98(9) 3_755 .
Cl3 K1 Cu4 38.73(3) . .
Cl1 K1 Cu4 72.78(3) . .
Cl2 K1 Cu4 96.22(3) . .
Cl4 K1 Cu4 39.87(3) . .
C29 K1 Cu4 113.98(12) 3_755 .
O2B K1 Cu2 109.9(4) . .
O2A K1 Cu2 125.42(19) . .
O1 K1 Cu2 111.49(9) . .
O1 K1 Cu2 139.62(9) 3_755 .
Cl3 K1 Cu2 38.37(2) . .
Cl1 K1 Cu2 72.61(3) . .
Cl2 K1 Cu2 38.23(2) . .
Cl4 K1 Cu2 97.10(3) . .
C29 K1 Cu2 153.44(13) 3_755 .
Cu4 K1 Cu2 58.98(2) . .
O2B K1 Cu1 148.7(4) . .
O2A K1 Cu1 163.5(2) . .
O1 K1 Cu1 123.12(9) . .
O1 K1 Cu1 102.44(9) 3_755 .
Cl3 K1 Cu1 73.37(3) . .
Cl1 K1 Cu1 37.85(3) . .
Cl2 K1 Cu1 38.50(3) . .
Cl4 K1 Cu1 95.08(3) . .
C29 K1 Cu1 115.65(13) 3_755 .
Cu4 K1 Cu1 72.88(2) . .
Cu2 K1 Cu1 38.830(17) . .
C30 O1 C29 112.5(5) . .
C30 O1 K1 110.3(3) . .
C29 O1 K1 112.9(4) . .
C30 O1 K1 123.9(3) . 3_755
C29 O1 K1 93.1(3) . 3_755
K1 O1 K1 103.01(12) . 3_755
C31 O2A C32A 108.0(9) . .
C31 O2A K1 113.5(6) . .
C32A O2A K1 105.4(7) . .
C32B O2B C31 112.2(13) . .
C32B O2B K1 114.3(11) . .
C31 O2B K1 114.6(8) . .
N6 C35 C36 170.8(19) . .
C53 O3 C52 108.8(13) . .
O3 C52 C51 106.6(11) . .
O4 C51 C52 110.5(11) . .
C51 O4 C50 110.0(12) . .
C53A O3A C52A 113(3) . .
O3A C52A C51A 109(3) . .
O4A C51A C52A 117(3) . .
C51A O4A C50A 110(3) . .
N5 C33 C34A 168.3(11) . .
N5 C33 C34B 167.1(10) . .

loop_
_geom_bond_atom_site_label_1
_geom_bond_atom_site_label_2
_geom_bond_distance
_geom_bond_site_symmetry_2
Cu1 N1 1.972(4) .
Cu1 P2 2.2795(13) .
Cu1 Cl1 2.3692(13) .
Cu1 Cl2 2.4056(13) .
Cu1 Cu2 2.5530(9) .
Cu1 K1 3.8588(12) .
Cu2 N2 1.960(4) .
Cu2 P2 2.2900(13) .
Cu2 Cl2 2.3686(12) .
Cu2 Cl3 2.3733(12) .
Cu2 K1 3.8209(13) .
Cu3 N3 1.962(4) .
Cu3 P3 2.2964(13) .
Cu3 Cl4 2.3707(12) .
Cu3 Cl1 2.3823(12) .
Cu3 Cu4 2.5451(9) .
Cu3 K1 3.8984(12) .
Cu4 N4 1.964(4) .
Cu4 P3 2.2742(12) .
Cu4 Cl3 2.3541(13) .
Cu4 Cl4 2.4251(13) .
Cu4 K1 3.7546(12) .
Cl1 K1 3.1272(15) .
Cl2 K1 3.1434(16) .
Cl3 K1 3.0804(15) .
Cl4 K1 3.1785(16) .
Cu5A P1 2.125(10) .
Cu5A Cl5B 2.132(13) 3_765
Cu5A Cl5B 2.231(11) .
Cu5A Cl5A 2.338(12) .
Cu5A Cl5A 2.455(12) 3_765
Cu5A Cu5B 2.704(6) 3_765
Cu5A Cu5A 2.71(2) 3_765
Cl5A Cl5B 0.977(5) .
Cl5A Cu5B 2.407(5) .
Cl5A Cu5B 2.425(6) 3_765
Cl5A Cu5A 2.455(12) 3_765
Cu5B N6A 2.084(13) .
Cu5B Cl5B 2.107(6) .
Cu5B P1 2.174(4) .
Cu5B Cl5B 2.296(6) 3_765
Cu5B Cl5A 2.425(6) 3_765
Cu5B Cu5A 2.704(6) 3_765
Cu5B Cu5B 2.780(9) 3_765
Cl5B Cu5A 2.132(13) 3_765
Cl5B Cu5B 2.296(6) 3_765
N6A C35A 1.196(18) .
C35A C36A 1.44(2) .
P1 C1 1.721(5) .
P1 C11 1.721(5) .
P2 C1 1.737(5) .
P2 P3 2.0862(14) .
P3 C11 1.742(5) .
C1 C2 1.500(6) .
C2 C7 1.397(7) .
C2 C3 1.415(7) .
C3 C4 1.388(7) .
C3 C8 1.511(7) .
C4 C5 1.386(7) .
C5 C6 1.396(7) .
C5 C9 1.504(7) .
C6 C7 1.384(7) .
C7 C10 1.516(7) .
C11 C12 1.500(7) .
C12 C17 1.399(7) .
C12 C13 1.413(7) .
C13 C14 1.396(7) .
C13 C18 1.513(6) .
C14 C15 1.385(7) .
C15 C16 1.394(7) .
C15 C19 1.510(7) .
C16 C17 1.390(7) .
C17 C20 1.505(7) .
C25 N3 1.140(6) .
C25 C26 1.461(7) .
C27 N4 1.129(6) .
C27 C28 1.439(7) .
C29 O1 1.433(7) .
C29 K1 3.278(7) 3_755
C30 O1 1.429(7) .
C30 C31 1.494(10) .
C31 O2A 1.431(12) .
C31 O2B 1.471(15) .
N1 C21 1.135(6) .
C21 C22 1.445(7) .
N2 C23 1.137(6) .
C23 C24 1.453(7) .
K1 O2B 2.747(14) .
K1 O2A 2.799(9) .
K1 O1 2.812(4) .
K1 O1 2.870(4) 3_755
K1 C29 3.278(7) 3_755
O1 K1 2.870(4) 3_755
O2A C32A 1.498(16) .
O2B C32B 1.42(2) .
N6 C35 1.24(2) .
C35 C36 1.42(2) .
C53 O3 1.37(2) .
O3 C52 1.388(14) .
C52 C51 1.585(17) .
C51 O4 1.346(17) .
O4 C50 1.371(18) .
C53A O3A 1.25(5) .
O3A C52A 1.34(4) .
C52A C51A 1.49(4) .
C51A O4A 1.29(4) .
O4A C50A 1.34(4) .
N5 C33 1.145(9) .
C33 C34A 1.47(2) .
C33 C34B 1.473(16) .
